data_7157074
loop_
_publ_author_name
'Neal, Taylor A.'
'Neal, Jennifer F.'
'Eippert, Allyson B.'
'Moore, Curtis'
'Allen, Heather C.'
'Badji\'c, Jovica D'

_publ_section_title
;
 An easily accessible isospiropyran switch.
;
_journal_issue 41
_journal_name_full 'Organic &amp; biomolecular chemistry'
_journal_page_first 9124
_journal_page_last 9128
_journal_paper_doi 10.1039/c9ob01822k
_journal_volume 17
_journal_year 2019
_chemical_formula_moiety 'C16 H11 Br2 O2, Cl'
_chemical_formula_sum 'C16 H11 Br2 Cl O2'
_chemical_formula_weight 430.52
_space_group_crystal_system triclinic
_space_group_IT_number 2
_space_group_name_Hall '-P 1'
_space_group_name_H-M_alt 'P -1'
_symmetry_space_group_name_Hall '-P 1'
_symmetry_space_group_name_H-M 'P -1'
_atom_sites_solution_hydrogens geom
_atom_sites_solution_primary dual
_atom_sites_solution_secondary difmap
_audit_creation_date 2019-05-13
_audit_creation_method
;
Olex2 1.2
(compiled 2018.05.29 svn.r3508 for OlexSys, GUI svn.r5506)
;
_audit_update_record
;
2019-07-09 deposited with the CCDC.    2019-09-12 downloaded from the CCDC.
;
_cell_angle_alpha 74.183(3)
_cell_angle_beta 80.293(3)
_cell_angle_gamma 85.184(3)
_cell_formula_units_Z 2
_cell_length_a 8.6085(8)
_cell_length_b 9.1123(8)
_cell_length_c 10.0471(10)
_cell_measurement_reflns_used 7330
_cell_measurement_temperature 100.0
_cell_measurement_theta_max 26.338
_cell_measurement_theta_min 2.960
_cell_volume 746.83(12)
_computing_cell_refinement 'SAINT v8.38A (Bruker, 2017)'
_computing_data_collection 'APEX3 v2017.3-0 (Bruker, 2017)'
_computing_data_reduction 'SAINT v8.38A (Bruker, 2017)'
_computing_molecular_graphics 'Olex2 (Dolomanov et al., 2009)'
_computing_publication_material 'Olex2 (Dolomanov et al., 2009)'
_computing_structure_refinement 'ShelXL (Sheldrick, 2015)'
_computing_structure_solution 'ShelXT (Sheldrick, 2015)'
_diffrn_ambient_temperature 100.0
_diffrn_detector 'Bruker Photon II area detector'
_diffrn_detector_area_resol_mean 10.5
_diffrn_detector_type 'CMOS area detector'
_diffrn_measured_fraction_theta_full 0.998
_diffrn_measured_fraction_theta_max 0.997
_diffrn_measurement_device 'Kappa Four-Circle Diffractometer'
_diffrn_measurement_device_type 'Bruker Kappa Photon II MoTRIUMPH'
_diffrn_measurement_method '\w and \f scans'
_diffrn_radiation_monochromator 'Curved-Graphite, Bruker TRIUMPH'
_diffrn_radiation_probe x-ray
_diffrn_radiation_type MoK\a
_diffrn_radiation_wavelength 0.71073
_diffrn_reflns_av_R_equivalents 0.0424
_diffrn_reflns_av_unetI/netI 0.0239
_diffrn_reflns_Laue_measured_fraction_full 0.998
_diffrn_reflns_Laue_measured_fraction_max 0.997
_diffrn_reflns_limit_h_max 10
_diffrn_reflns_limit_h_min -10
_diffrn_reflns_limit_k_max 11
_diffrn_reflns_limit_k_min -11
_diffrn_reflns_limit_l_max 12
_diffrn_reflns_limit_l_min -12
_diffrn_reflns_number 45442
_diffrn_reflns_point_group_measured_fraction_full 0.998
_diffrn_reflns_point_group_measured_fraction_max 0.997
_diffrn_reflns_theta_full 25.000
_diffrn_reflns_theta_max 26.404
_diffrn_reflns_theta_min 3.276
_diffrn_source 'sealed tube'
_diffrn_source_type fine-focus
_diffrn_standards_number 0
_exptl_absorpt_coefficient_mu 5.606
_exptl_absorpt_correction_T_max 0.093175
_exptl_absorpt_correction_T_min 0.060453
_exptl_absorpt_correction_type multi-scan
_exptl_absorpt_process_details
;
 TWINABS-2012/1 (Bruker,2012) was used for absorption correction.

Final HKLF 4 output contains 45512 reflections, Rint = 0.0428
 (27152 with I > 3sig(I), Rint = 0.0341)
;
_exptl_crystal_colour 'Light Yellow'
_exptl_crystal_colour_modifier light
_exptl_crystal_colour_primary yellow
_exptl_crystal_density_diffrn 1.914
_exptl_crystal_description Block
_exptl_crystal_F_000 420
_exptl_crystal_size_max 0.152
_exptl_crystal_size_mid 0.144
_exptl_crystal_size_min 0.088
_refine_diff_density_max 0.404
_refine_diff_density_min -0.331
_refine_diff_density_rms 0.068
_refine_ls_extinction_method none
_refine_ls_goodness_of_fit_ref 1.038
_refine_ls_hydrogen_treatment constr
_refine_ls_matrix_type full
_refine_ls_number_parameters 192
_refine_ls_number_reflns 3058
_refine_ls_number_restraints 0
_refine_ls_restrained_S_all 1.038
_refine_ls_R_factor_all 0.0292
_refine_ls_R_factor_gt 0.0217
_refine_ls_shift/su_max 0.002
_refine_ls_shift/su_mean 0.000
_refine_ls_structure_factor_coef Fsqd
_refine_ls_weighting_details 'w=1/[\s^2^(Fo^2^)+(0.0226P)^2^+0.3723P] where P=(Fo^2^+2Fc^2^)/3'
_refine_ls_weighting_scheme calc
_refine_ls_wR_factor_gt 0.0468
_refine_ls_wR_factor_ref 0.0491
_reflns_Friedel_coverage 0.000
_reflns_number_gt 2644
_reflns_number_total 3058
_reflns_threshold_expression 'I > 2\s(I)'
_cod_data_source_file c9ob01822k2.cif
_cod_data_source_block Badjic_TN_2BrHCl
_cod_depositor_comments
;
The following automatic conversions were performed:

'_diffrn_radiation_probe' value 'X-ray' changed to 'x-ray' according
to
/home/data/users/saulius/crontab/automatic-downloads/rss-feeds/RSC/lib/dictionaries/cif_core.dic
dictionary named 'cif_core.dic' version 2.4.2 from 2011-04-26.

'_exptl_crystal_colour_modifier' value 'Light' changed to 'light'
according to
/home/data/users/saulius/crontab/automatic-downloads/rss-feeds/RSC/lib/dictionaries/cif_core.dic
dictionary named 'cif_core.dic' version 2.4.2 from 2011-04-26.

'_exptl_crystal_colour_primary' value 'Yellow' changed to 'yellow'
according to
/home/data/users/saulius/crontab/automatic-downloads/rss-feeds/RSC/lib/dictionaries/cif_core.dic
dictionary named 'cif_core.dic' version 2.4.2 from 2011-04-26.

Automatic conversion script
Id: cif_fix_values 4973 2017-02-22 13:04:09Z antanas 

 Adding full bibliography for 7157073--7157075.cif.
;
_cod_database_code 7157074
_shelx_shelxl_version_number 2018/3
_shelx_space_group_comment
;
The symmetry employed for this shelxl refinement is uniquely defined
by the following loop, which should always be used as a source of
symmetry information in preference to the above space-group names.
They are only intended as comments.
;
_shelx_estimated_absorpt_t_max 0.638
_shelx_estimated_absorpt_t_min 0.483
_olex2_refinement_description
;
1. Fixed Uiso
 At 1.2 times of:
  All C(H) groups
 At 1.5 times of:
  All C(H,H,H) groups, All O(H) groups
2.a Aromatic/amide H refined with riding coordinates:
 C2(H2A), C3(H3), C5(H5), C8(H8), C12(H12), C13(H13), C15(H15)
2.b Idealised Me refined as rotating group:
 C16(H16A,H16B,H16C)
2.c Idealised tetrahedral OH refined as rotating group:
 O2(H2)
;
_olex2_submission_special_instructions 'No special instructions were received'

loop_
_space_group_symop_operation_xyz
'x, y, z'
'-x, -y, -z'

loop_
_atom_site_label
_atom_site_type_symbol
_atom_site_fract_x
_atom_site_fract_y
_atom_site_fract_z
_atom_site_U_iso_or_equiv
_atom_site_adp_type
_atom_site_occupancy
_atom_site_site_symmetry_order
_atom_site_calc_flag
_atom_site_refinement_flags_posn
Br1 Br 1.31600(3) 0.08333(3) 0.96279(2) 0.02122(7) Uani 1 1 d .
Br2 Br 0.46482(3) 0.15643(3) 0.26752(3) 0.02762(8) Uani 1 1 d .
O1 O 0.74398(17) 0.19661(17) 0.67777(16) 0.0182(3) Uani 1 1 d .
O2 O 0.32800(18) 0.45517(18) 0.74105(17) 0.0214(3) Uani 1 1 d .
H2 H 0.250181 0.516658 0.728466 0.032 Uiso 1 1 calc GR
C1 C 0.8735(3) 0.1755(2) 0.7437(2) 0.0175(5) Uani 1 1 d .
C2 C 0.9837(3) 0.0639(3) 0.7152(2) 0.0206(5) Uani 1 1 d .
H2A H 0.968955 0.007592 0.651691 0.025 Uiso 1 1 calc R
C3 C 1.1146(3) 0.0368(3) 0.7810(2) 0.0206(5) Uani 1 1 d .
H3 H 1.191779 -0.039496 0.763966 0.025 Uiso 1 1 calc R
C4 C 1.1339(3) 0.1221(2) 0.8735(2) 0.0190(5) Uani 1 1 d .
C5 C 1.0240(3) 0.2314(2) 0.9036(2) 0.0185(5) Uani 1 1 d .
H5 H 1.039232 0.286874 0.967608 0.022 Uiso 1 1 calc R
C6 C 0.8888(3) 0.2596(2) 0.8378(2) 0.0181(5) Uani 1 1 d .
C7 C 0.7629(3) 0.3662(2) 0.8646(2) 0.0188(5) Uani 1 1 d .
C8 C 0.6340(3) 0.3785(2) 0.7979(2) 0.0190(5) Uani 1 1 d .
H8 H 0.547911 0.445487 0.817865 0.023 Uiso 1 1 calc R
C9 C 0.6257(3) 0.2951(2) 0.7015(2) 0.0181(5) Uani 1 1 d .
C10 C 0.5033(3) 0.3043(2) 0.6171(2) 0.0186(5) Uani 1 1 d .
C11 C 0.3568(3) 0.3844(2) 0.6389(2) 0.0191(5) Uani 1 1 d .
C12 C 0.2439(3) 0.3853(3) 0.5537(2) 0.0206(5) Uani 1 1 d .
H12 H 0.144464 0.436383 0.569876 0.025 Uiso 1 1 calc R
C13 C 0.2729(3) 0.3144(3) 0.4473(2) 0.0223(5) Uani 1 1 d .
H13 H 0.194528 0.315078 0.390962 0.027 Uiso 1 1 calc R
C14 C 0.4195(3) 0.2414(3) 0.4237(2) 0.0210(5) Uani 1 1 d .
C15 C 0.5323(3) 0.2335(2) 0.5061(2) 0.0203(5) Uani 1 1 d .
H15 H 0.630257 0.180393 0.488891 0.024 Uiso 1 1 calc R
C16 C 0.7731(3) 0.4621(3) 0.9604(3) 0.0251(5) Uani 1 1 d .
H16A H 0.859239 0.532410 0.920517 0.038 Uiso 1 1 calc GR
H16B H 0.793356 0.396590 1.051360 0.038 Uiso 1 1 calc GR
H16C H 0.673407 0.520735 0.972787 0.038 Uiso 1 1 calc GR
Cl1 Cl 0.07306(7) 0.68813(7) 0.70085(7) 0.02713(14) Uani 1 1 d .

loop_
_atom_site_aniso_label
_atom_site_aniso_U_11
_atom_site_aniso_U_22
_atom_site_aniso_U_33
_atom_site_aniso_U_23
_atom_site_aniso_U_13
_atom_site_aniso_U_12
Br1 0.01820(11) 0.02558(13) 0.02050(13) -0.00471(9) -0.00740(9) 0.00011(9)
Br2 0.03042(14) 0.03392(14) 0.02450(14) -0.01464(11) -0.01103(11) 0.00231(11)
O1 0.0169(7) 0.0205(8) 0.0194(8) -0.0076(6) -0.0060(6) 0.0013(6)
O2 0.0184(8) 0.0242(8) 0.0238(9) -0.0097(7) -0.0065(7) 0.0050(7)
C1 0.0163(10) 0.0211(11) 0.0150(11) -0.0030(9) -0.0045(9) -0.0018(9)
C2 0.0210(11) 0.0237(12) 0.0197(12) -0.0098(10) -0.0040(9) 0.0004(9)
C3 0.0185(11) 0.0208(11) 0.0225(12) -0.0061(10) -0.0033(9) 0.0010(9)
C4 0.0171(11) 0.0219(11) 0.0173(12) -0.0022(9) -0.0045(9) -0.0031(9)
C5 0.0187(11) 0.0202(11) 0.0175(11) -0.0050(9) -0.0034(9) -0.0042(9)
C6 0.0195(11) 0.0202(11) 0.0141(11) -0.0040(9) -0.0011(9) -0.0033(9)
C7 0.0192(11) 0.0198(11) 0.0166(12) -0.0036(9) -0.0019(9) -0.0012(9)
C8 0.0174(11) 0.0182(11) 0.0215(12) -0.0056(9) -0.0027(9) 0.0000(9)
C9 0.0173(11) 0.0169(11) 0.0181(12) -0.0016(9) -0.0013(9) -0.0015(9)
C10 0.0183(11) 0.0188(11) 0.0187(12) -0.0028(9) -0.0045(9) -0.0032(9)
C11 0.0199(11) 0.0181(11) 0.0181(12) -0.0025(9) -0.0026(9) -0.0020(9)
C12 0.0149(11) 0.0226(12) 0.0236(13) -0.0038(10) -0.0043(9) -0.0009(9)
C13 0.0213(11) 0.0245(12) 0.0216(12) -0.0034(10) -0.0070(10) -0.0047(10)
C14 0.0243(12) 0.0222(12) 0.0181(12) -0.0069(9) -0.0042(10) -0.0030(10)
C15 0.0205(11) 0.0200(11) 0.0210(12) -0.0053(9) -0.0045(9) -0.0012(9)
C16 0.0229(12) 0.0295(13) 0.0287(14) -0.0156(11) -0.0089(10) 0.0035(10)
Cl1 0.0219(3) 0.0265(3) 0.0370(4) -0.0124(3) -0.0117(3) 0.0048(2)

loop_
_atom_type_symbol
_atom_type_description
_atom_type_scat_dispersion_real
_atom_type_scat_dispersion_imag
_atom_type_scat_source
C C 0.0033 0.0016 'International Tables Vol C Tables 4.2.6.8 and 6.1.1.4'
H H 0.0000 0.0000 'International Tables Vol C Tables 4.2.6.8 and 6.1.1.4'
Br Br -0.2901 2.4595 'International Tables Vol C Tables 4.2.6.8 and 6.1.1.4'
Cl Cl 0.1484 0.1585 'International Tables Vol C Tables 4.2.6.8 and 6.1.1.4'
O O 0.0106 0.0060 'International Tables Vol C Tables 4.2.6.8 and 6.1.1.4'

loop_
_geom_angle_atom_site_label_1
_geom_angle_atom_site_label_2
_geom_angle_atom_site_label_3
_geom_angle
C9 O1 C1 122.13(18)
O1 C1 C2 116.2(2)
O1 C1 C6 120.80(19)
C2 C1 C6 122.9(2)
C3 C2 C1 118.3(2)
C2 C3 C4 119.7(2)
C3 C4 Br1 119.01(16)
C5 C4 Br1 118.71(17)
C5 C4 C3 122.3(2)
C4 C5 C6 118.7(2)
C1 C6 C5 118.1(2)
C1 C6 C7 117.9(2)
C5 C6 C7 124.0(2)
C6 C7 C16 120.8(2)
C8 C7 C6 118.3(2)
C8 C7 C16 120.9(2)
C7 C8 C9 121.8(2)
O1 C9 C8 119.0(2)
O1 C9 C10 113.25(19)
C8 C9 C10 127.7(2)
C11 C10 C9 122.8(2)
C15 C10 C9 118.5(2)
C15 C10 C11 118.7(2)
O2 C11 C10 119.8(2)
O2 C11 C12 121.2(2)
C12 C11 C10 119.0(2)
C13 C12 C11 121.7(2)
C12 C13 C14 118.7(2)
C13 C14 Br2 118.47(18)
C15 C14 Br2 119.45(17)
C15 C14 C13 122.0(2)
C14 C15 C10 119.9(2)

loop_
_geom_bond_atom_site_label_1
_geom_bond_atom_site_label_2
_geom_bond_distance
Br1 C4 1.896(2)
Br2 C14 1.902(2)
O1 C1 1.365(3)
O1 C9 1.334(3)
O2 C11 1.334(3)
C1 C2 1.386(3)
C1 C6 1.397(3)
C2 C3 1.373(3)
C3 C4 1.401(3)
C4 C5 1.374(3)
C5 C6 1.405(3)
C6 C7 1.435(3)
C7 C8 1.372(3)
C7 C16 1.483(3)
C8 C9 1.398(3)
C9 C10 1.444(3)
C10 C11 1.418(3)
C10 C15 1.412(3)
C11 C12 1.397(3)
C12 C13 1.372(3)
C13 C14 1.391(3)
C14 C15 1.364(3)

loop_
_geom_hbond_atom_site_label_D
_geom_hbond_atom_site_label_H
_geom_hbond_atom_site_label_A
_geom_hbond_distance_DH
_geom_hbond_distance_HA
_geom_hbond_distance_DA
_geom_hbond_angle_DHA
_geom_hbond_publ_flag
O2 H2 Cl1 0.84 2.09 2.9215(16) 173.3 yes
C8 H8 O2 0.95 2.15 2.781(3) 122.9 yes
